data_2244111
loop_
_publ_author_name
'Padgett, Clifford W.'
'Lynch, Will E.'
'Groneck, Erin N.'
'Raymundo, Melina'
'Adams, Desiree'

_publ_section_title
;
 Crystal structures of three zinc(II) halide coordination complexes with
 quinoline <i>N</i>-oxide
;
_journal_coeditor_code ZV2014
_journal_issue 7
_journal_name_full 'Acta Crystallographica Section E'
_journal_page_first
;
;
_journal_paper_doi 10.1107/S2056989022005953
_journal_volume 78
_journal_year 2022
_chemical_formula_iupac '[Zn Cl2 (C9 H7 N1 O1)2]'
_chemical_formula_moiety 'C18 H14 Cl2 N2 O2 Zn'
_chemical_formula_sum 'C18 H14 Cl2 N2 O2 Zn'
_chemical_formula_weight 426.58
_chemical_name_systematic
;
Dichloridobis(quinoline <i>N</i>-oxide-\k<i>O</i>)zinc(II)
;
_space_group_crystal_system monoclinic
_space_group_IT_number 4
_space_group_name_Hall 'P 2yb'
_space_group_name_H-M_alt 'P 1 21 1'
_atom_sites_solution_hydrogens geom
_atom_sites_solution_primary dual
_audit_creation_method
;
Olex2 1.3
(compiled 2020.11.12 svn.r5f609507 for OlexSys, GUI svn.r6403)
;
_cell_angle_alpha 90
_cell_angle_beta 94.890(5)
_cell_angle_gamma 90
_cell_formula_units_Z 2
_cell_length_a 8.5167(4)
_cell_length_b 7.8697(4)
_cell_length_c 13.1617(7)
_cell_measurement_reflns_used 1644
_cell_measurement_temperature 298.0(4)
_cell_measurement_theta_max 22.3910
_cell_measurement_theta_min 2.4020
_cell_volume 878.94(8)
_computing_cell_refinement
;
CrysAlisPro (Rigaku OD, 2019)
;
_computing_data_collection
;
CrysAlisPro (Rigaku OD, 2019)
;
_computing_data_reduction
;
CrysAlisPro (Rigaku OD, 2019)
;
_computing_molecular_graphics
;
<i>OLEX2</i> (Dolomanov <i>et al.</i>,  2009)
;
_computing_publication_material
;
<i>OLEX2</i> (Dolomanov <i>et al.</i>,  2009)
;
_computing_structure_refinement
;
<i>SHELXL2018/1</i> (Sheldrick, 2015b)
;
_computing_structure_solution
;
<i>SHELXT2014/5</i> (Sheldrick, 2015a)
;
_diffrn_ambient_temperature 298.0(4)
_diffrn_detector 'CCD plate'
_diffrn_measured_fraction_theta_full 0.999
_diffrn_measured_fraction_theta_max 0.999
_diffrn_measurement_device 'two-circle diffractometer'
_diffrn_measurement_device_type 'Rigaku XtaLAB mini'
_diffrn_measurement_method '\w scans'
_diffrn_radiation_monochromator graphite
_diffrn_radiation_probe x-ray
_diffrn_radiation_type 'Mo K\a'
_diffrn_radiation_wavelength 0.71073
_diffrn_reflns_av_R_equivalents 0.0355
_diffrn_reflns_av_unetI/netI 0.0696
_diffrn_reflns_limit_h_max 10
_diffrn_reflns_limit_h_min -10
_diffrn_reflns_limit_k_max 9
_diffrn_reflns_limit_k_min -9
_diffrn_reflns_limit_l_max 14
_diffrn_reflns_limit_l_min -15
_diffrn_reflns_number 5308
_diffrn_reflns_theta_full 25.242
_diffrn_reflns_theta_max 25.348
_diffrn_reflns_theta_min 2.400
_diffrn_source 'fine-focus sealed X-ray tube'
_exptl_absorpt_coefficient_mu 1.715
_exptl_absorpt_correction_T_max 1.00000
_exptl_absorpt_correction_T_min 0.96753
_exptl_absorpt_correction_type multi-scan
_exptl_absorpt_process_details
;
(CrysAlisPro; Rigaku OD, 2019)
;
_exptl_crystal_colour 'clear colourless'
_exptl_crystal_density_diffrn 1.612
_exptl_crystal_description cube
_exptl_crystal_F_000 432
_exptl_crystal_size_max 0.1
_exptl_crystal_size_mid 0.1
_exptl_crystal_size_min 0.03
_refine_diff_density_max 0.422
_refine_diff_density_min -0.351
_refine_ls_abs_structure_details
;
Flack <i>x</i> determined using 810 quotients
[(<i>I</i>^+^)-(<i>I</i>^-^)]/[(<i>I</i>^+^)+(<i>I</i>^-^)]
(Parsons <i>et al.</i>,  2013).
;
_refine_ls_abs_structure_Flack -0.006(15)
_refine_ls_extinction_method none
_refine_ls_goodness_of_fit_ref 1.029
_refine_ls_hydrogen_treatment constr
_refine_ls_matrix_type full
_refine_ls_number_parameters 226
_refine_ls_number_reflns 3169
_refine_ls_number_restraints 1
_refine_ls_restrained_S_all 1.029
_refine_ls_R_factor_all 0.0693
_refine_ls_R_factor_gt 0.0440
_refine_ls_shift/su_max 0.000
_refine_ls_shift/su_mean 0.000
_refine_ls_structure_factor_coef Fsqd
_refine_ls_weighting_details 'w=1/[\s^2^(Fo^2^)+(0.0183P)^2^] where P=(Fo^2^+2Fc^2^)/3'
_refine_ls_weighting_scheme calc
_refine_ls_wR_factor_gt 0.0670
_refine_ls_wR_factor_ref 0.0773
_reflns_number_gt 2456
_reflns_number_total 3169
_reflns_threshold_expression 'I > 2\s(I)'
_cod_data_source_file zv2014sup1.cif
_cod_data_source_block I
_cod_database_code 2244111
_shelx_space_group_comment
;
The symmetry employed for this shelxl refinement is uniquely defined
by the following loop, which should always be used as a source of
symmetry information in preference to the above space-group names.
They are only intended as comments.
;
_shelx_estimated_absorpt_t_min 0.847
_shelx_estimated_absorpt_t_max 0.950

loop_
_space_group_symop_operation_xyz
'x, y, z'
'-x, y+1/2, -z'

loop_
_atom_site_type_symbol
_atom_site_label
_atom_site_fract_x
_atom_site_fract_y
_atom_site_fract_z
_atom_site_U_iso_or_equiv
_atom_site_adp_type
_atom_site_calc_flag
_atom_site_occupancy
_atom_site_disorder_assembly
_atom_site_disorder_group
Zn Zn1 0.60832(9) 0.40878(9) 0.69325(6) 0.0481(2) Uani d 1 . .
Cl Cl1 0.8131(2) 0.5260(3) 0.78185(18) 0.0717(6) Uani d 1 . .
Cl Cl2 0.5724(2) 0.1322(2) 0.71012(17) 0.0668(6) Uani d 1 . .
O O1 0.6087(5) 0.4435(7) 0.5459(4) 0.0660(17) Uani d 1 . .
O O2 0.4152(6) 0.5393(6) 0.7184(4) 0.0543(13) Uani d 1 . .
N N1 0.6919(7) 0.5702(8) 0.5068(4) 0.0472(15) Uani d 1 . .
N N2 0.3927(6) 0.6163(7) 0.8067(4) 0.0461(14) Uani d 1 . .
C C1 0.7938(8) 0.5254(9) 0.4342(5) 0.0418(17) Uani d 1 . .
C C2 0.8061(9) 0.3562(9) 0.4045(6) 0.052(2) Uani d 1 . .
H H2 0.745778 0.272501 0.432433 0.063 Uiso calc 1 . .
C C3 0.9086(10) 0.3150(11) 0.3332(6) 0.065(2) Uani d 1 . .
H H3 0.916168 0.203042 0.311636 0.077 Uiso calc 1 . .
C C4 1.0011(10) 0.4398(14) 0.2932(6) 0.071(3) Uani d 1 . .
H H4 1.072298 0.409606 0.246598 0.085 Uiso calc 1 . .
C C5 0.9891(9) 0.6041(11) 0.3210(6) 0.061(2) Uani d 1 . .
H H5 1.051065 0.685676 0.292553 0.074 Uiso calc 1 . .
C C6 0.8835(8) 0.6538(9) 0.3931(5) 0.0469(18) Uani d 1 . .
C C7 0.8623(9) 0.8234(8) 0.4243(6) 0.056(2) Uani d 1 . .
H H7 0.920737 0.910057 0.397750 0.067 Uiso calc 1 . .
C C8 0.7577(10) 0.8601(9) 0.4927(6) 0.063(2) Uani d 1 . .
H H8 0.742052 0.972081 0.511924 0.075 Uiso calc 1 . .
C C9 0.6733(9) 0.7293(10) 0.5342(6) 0.056(2) Uani d 1 . .
H H9 0.602718 0.754824 0.582143 0.068 Uiso calc 1 . .
C C10 0.3113(8) 0.5307(9) 0.8777(6) 0.0441(18) Uani d 1 . .
C C11 0.2654(9) 0.3621(9) 0.8595(6) 0.059(2) Uani d 1 . .
H H11 0.289239 0.306487 0.800371 0.071 Uiso calc 1 . .
C C12 0.1846(10) 0.2810(12) 0.9306(7) 0.073(2) Uani d 1 . .
H H12 0.154890 0.168062 0.920740 0.087 Uiso calc 1 . .
C C13 0.1458(11) 0.3686(13) 1.0195(7) 0.081(3) Uani d 1 . .
H H13 0.089040 0.312853 1.066778 0.097 Uiso calc 1 . .
C C14 0.1899(10) 0.5309(12) 1.0360(7) 0.069(3) Uani d 1 . .
H H14 0.163818 0.585631 1.094912 0.082 Uiso calc 1 . .
C C15 0.2745(8) 0.6187(10) 0.9661(5) 0.0508(19) Uani d 1 . .
C C16 0.3245(9) 0.7899(11) 0.9803(6) 0.065(2) Uani d 1 . .
H H16 0.300458 0.850485 1.037580 0.078 Uiso calc 1 . .
C C17 0.4081(9) 0.8637(10) 0.9084(6) 0.067(2) Uani d 1 . .
H H17 0.443132 0.975085 0.917171 0.081 Uiso calc 1 . .
C C18 0.4411(9) 0.7745(11) 0.8231(6) 0.061(2) Uani d 1 . .
H H18 0.499384 0.826957 0.775384 0.073 Uiso calc 1 . .

loop_
_atom_site_aniso_label
_atom_site_aniso_U_11
_atom_site_aniso_U_22
_atom_site_aniso_U_33
_atom_site_aniso_U_12
_atom_site_aniso_U_13
_atom_site_aniso_U_23
Zn1 0.0494(4) 0.0451(5) 0.0519(5) -0.0013(5) 0.0168(4) 0.0023(5)
Cl1 0.0656(13) 0.0678(14) 0.0812(16) -0.0173(11) 0.0034(12) -0.0053(12)
Cl2 0.0710(14) 0.0421(11) 0.0875(16) -0.0034(10) 0.0087(12) 0.0054(10)
O1 0.066(3) 0.083(5) 0.052(3) -0.033(3) 0.025(3) 0.006(3)
O2 0.059(3) 0.063(3) 0.043(3) 0.011(3) 0.017(3) -0.010(3)
N1 0.045(3) 0.057(4) 0.040(4) -0.004(3) 0.006(3) 0.002(3)
N2 0.042(3) 0.050(4) 0.046(4) 0.007(3) 0.004(3) -0.003(3)
C1 0.041(4) 0.047(4) 0.037(4) -0.003(4) 0.000(3) 0.010(4)
C2 0.052(5) 0.056(5) 0.048(5) -0.008(4) 0.005(4) 0.003(3)
C3 0.071(6) 0.064(6) 0.060(5) 0.005(5) 0.012(5) -0.003(4)
C4 0.065(5) 0.097(8) 0.053(5) 0.012(6) 0.016(4) 0.008(6)
C5 0.047(5) 0.078(6) 0.061(6) -0.006(5) 0.018(4) 0.027(5)
C6 0.044(4) 0.052(5) 0.045(4) -0.008(4) 0.004(4) 0.010(4)
C7 0.058(5) 0.043(5) 0.062(5) -0.012(4) -0.013(4) 0.019(4)
C8 0.076(6) 0.042(5) 0.068(5) 0.006(4) -0.009(5) 0.001(4)
C9 0.059(5) 0.065(6) 0.046(4) 0.013(4) 0.010(4) -0.004(4)
C10 0.039(4) 0.043(4) 0.050(5) 0.009(4) 0.004(4) 0.008(4)
C11 0.055(5) 0.061(6) 0.062(5) -0.003(4) 0.011(4) -0.004(4)
C12 0.076(6) 0.056(5) 0.086(7) -0.007(5) 0.015(6) 0.002(5)
C13 0.073(6) 0.097(10) 0.075(6) -0.004(6) 0.021(5) 0.022(6)
C14 0.062(6) 0.085(7) 0.060(6) 0.004(5) 0.012(5) 0.001(5)
C15 0.047(4) 0.059(5) 0.046(5) 0.008(4) 0.004(4) 0.002(4)
C16 0.066(6) 0.065(6) 0.063(5) 0.010(5) 0.001(5) -0.021(5)
C17 0.070(6) 0.053(6) 0.078(6) -0.004(4) 0.001(5) -0.011(4)
C18 0.072(6) 0.039(4) 0.073(6) -0.005(4) 0.012(5) -0.004(5)

loop_
_atom_type_symbol
_atom_type_description
_atom_type_scat_dispersion_real
_atom_type_scat_dispersion_imag
_atom_type_scat_source
C C 0.0033 0.0016 'International Tables Vol C Tables 4.2.6.8 and 6.1.1.4'
H H 0.0000 0.0000 'International Tables Vol C Tables 4.2.6.8 and 6.1.1.4'
Cl Cl 0.1484 0.1585 'International Tables Vol C Tables 4.2.6.8 and 6.1.1.4'
N N 0.0061 0.0033 'International Tables Vol C Tables 4.2.6.8 and 6.1.1.4'
O O 0.0106 0.0060 'International Tables Vol C Tables 4.2.6.8 and 6.1.1.4'
Zn Zn 0.2839 1.4301 'International Tables Vol C Tables 4.2.6.8 and 6.1.1.4'

loop_
_geom_angle_atom_site_label_1
_geom_angle_atom_site_label_2
_geom_angle_atom_site_label_3
_geom_angle_site_symmetry_1
_geom_angle_site_symmetry_3
_geom_angle
_geom_angle_publ_flag
Cl2 Zn1 Cl1 . . 117.80(9) ?
O1 Zn1 Cl1 . . 113.30(15) ?
O1 Zn1 Cl2 . . 104.40(18) ?
O1 Zn1 O2 . . 99.4(2) ?
O2 Zn1 Cl1 . . 108.81(16) ?
O2 Zn1 Cl2 . . 111.57(16) ?
N1 O1 Zn1 . . 121.7(4) ?
N2 O2 Zn1 . . 124.0(4) ?
O1 N1 C1 . . 117.0(6) ?
C9 N1 O1 . . 121.2(6) ?
C9 N1 C1 . . 121.8(6) ?
O2 N2 C10 . . 118.8(6) ?
C18 N2 O2 . . 120.2(6) ?
C18 N2 C10 . . 120.9(6) ?
N1 C1 C2 . . 120.1(7) ?
N1 C1 C6 . . 118.3(7) ?
C2 C1 C6 . . 121.6(7) ?
C1 C2 H2 . . 120.5 ?
C3 C2 C1 . . 118.9(7) ?
C3 C2 H2 . . 120.5 ?
C2 C3 H3 . . 119.8 ?
C2 C3 C4 . . 120.4(8) ?
C4 C3 H3 . . 119.8 ?
C3 C4 H4 . . 119.5 ?
C5 C4 C3 . . 121.0(8) ?
C5 C4 H4 . . 119.5 ?
C4 C5 H5 . . 119.6 ?
C4 C5 C6 . . 120.9(8) ?
C6 C5 H5 . . 119.6 ?
C1 C6 C5 . . 117.2(7) ?
C1 C6 C7 . . 118.8(7) ?
C7 C6 C5 . . 124.0(7) ?
C6 C7 H7 . . 119.9 ?
C8 C7 C6 . . 120.3(7) ?
C8 C7 H7 . . 119.9 ?
C7 C8 H8 . . 120.2 ?
C7 C8 C9 . . 119.7(7) ?
C9 C8 H8 . . 120.2 ?
N1 C9 C8 . . 121.1(7) ?
N1 C9 H9 . . 119.4 ?
C8 C9 H9 . . 119.4 ?
N2 C10 C11 . . 119.6(7) ?
N2 C10 C15 . . 118.5(7) ?
C11 C10 C15 . . 121.9(7) ?
C10 C11 H11 . . 120.8 ?
C12 C11 C10 . . 118.4(8) ?
C12 C11 H11 . . 120.8 ?
C11 C12 H12 . . 119.9 ?
C11 C12 C13 . . 120.2(9) ?
C13 C12 H12 . . 119.9 ?
C12 C13 H13 . . 119.6 ?
C14 C13 C12 . . 120.9(9) ?
C14 C13 H13 . . 119.6 ?
C13 C14 H14 . . 119.5 ?
C13 C14 C15 . . 121.0(9) ?
C15 C14 H14 . . 119.5 ?
C10 C15 C16 . . 119.2(7) ?
C14 C15 C10 . . 117.6(8) ?
C14 C15 C16 . . 123.2(8) ?
C15 C16 H16 . . 120.6 ?
C17 C16 C15 . . 118.8(7) ?
C17 C16 H16 . . 120.6 ?
C16 C17 H17 . . 119.8 ?
C16 C17 C18 . . 120.3(8) ?
C18 C17 H17 . . 119.8 ?
N2 C18 C17 . . 122.1(8) ?
N2 C18 H18 . . 118.9 ?
C17 C18 H18 . . 118.9 ?

loop_
_geom_bond_atom_site_label_1
_geom_bond_atom_site_label_2
_geom_bond_site_symmetry_2
_geom_bond_distance
_geom_bond_publ_flag
Zn1 Cl1 . 2.215(2) y
Zn1 Cl2 . 2.211(2) ?
Zn1 O1 . 1.959(5) ?
Zn1 O2 . 1.991(4) ?
O1 N1 . 1.351(7) ?
O2 N2 . 1.339(6) ?
N1 C1 . 1.389(8) ?
N1 C9 . 1.316(9) ?
N2 C10 . 1.385(8) ?
N2 C18 . 1.324(9) ?
C1 C2 . 1.395(9) ?
C1 C6 . 1.403(9) ?
C2 H2 . 0.9300 ?
C2 C3 . 1.373(10) ?
C3 H3 . 0.9300 ?
C3 C4 . 1.390(11) ?
C4 H4 . 0.9300 ?
C4 C5 . 1.350(12) ?
C5 H5 . 0.9300 ?
C5 C6 . 1.417(10) ?
C6 C7 . 1.412(10) ?
C7 H7 . 0.9300 ?
C7 C8 . 1.350(11) ?
C8 H8 . 0.9300 ?
C8 C9 . 1.393(10) ?
C9 H9 . 0.9300 ?
C10 C11 . 1.398(10) ?
C10 C15 . 1.412(10) ?
C11 H11 . 0.9300 ?
C11 C12 . 1.366(10) ?
C12 H12 . 0.9300 ?
C12 C13 . 1.421(12) ?
C13 H13 . 0.9300 ?
C13 C14 . 1.344(12) ?
C14 H14 . 0.9300 ?
C14 C15 . 1.399(10) ?
C15 C16 . 1.420(11) ?
C16 H16 . 0.9300 ?
C16 C17 . 1.362(11) ?
C17 H17 . 0.9300 ?
C17 C18 . 1.373(10) ?
C18 H18 . 0.9300 ?

loop_
_geom_hbond_atom_site_label_D
_geom_hbond_atom_site_label_H
_geom_hbond_atom_site_label_A
_geom_hbond_site_symmetry_D
_geom_hbond_site_symmetry_H
_geom_hbond_site_symmetry_A
_geom_hbond_distance_DH
_geom_hbond_distance_HA
_geom_hbond_distance_DA
_geom_hbond_angle_DHA
_geom_hbond_publ_flag
? ? ? ? ? ? ? ? ? ? ?

loop_
_geom_torsion_atom_site_label_1
_geom_torsion_atom_site_label_2
_geom_torsion_atom_site_label_3
_geom_torsion_atom_site_label_4
_geom_torsion_site_symmetry_1
_geom_torsion_site_symmetry_2
_geom_torsion_site_symmetry_3
_geom_torsion_site_symmetry_4
_geom_torsion
_geom_torsion_publ_flag
Zn1 O1 N1 C1 . . . . 127.4(5) ?
Zn1 O1 N1 C9 . . . . -54.6(8) ?
Zn1 O2 N2 C10 . . . . -94.8(6) ?
Zn1 O2 N2 C18 . . . . 88.5(7) ?
O1 N1 C1 C2 . . . . 0.3(10) ?
O1 N1 C1 C6 . . . . -179.2(6) ?
O1 N1 C9 C8 . . . . -179.1(6) ?
O2 N2 C10 C11 . . . . 5.0(9) ?
O2 N2 C10 C15 . . . . -173.8(6) ?
O2 N2 C18 C17 . . . . 174.0(6) ?
N1 C1 C2 C3 . . . . -179.5(6) ?
N1 C1 C6 C5 . . . . 178.5(6) ?
N1 C1 C6 C7 . . . . -2.2(10) ?
N2 C10 C11 C12 . . . . -179.7(7) ?
N2 C10 C15 C14 . . . . 179.0(6) ?
N2 C10 C15 C16 . . . . -1.2(10) ?
C1 N1 C9 C8 . . . . -1.1(11) ?
C1 C2 C3 C4 . . . . 1.4(12) ?
C1 C6 C7 C8 . . . . 0.1(11) ?
C2 C1 C6 C5 . . . . -1.0(11) ?
C2 C1 C6 C7 . . . . 178.3(7) ?
C2 C3 C4 C5 . . . . -1.9(13) ?
C3 C4 C5 C6 . . . . 0.9(13) ?
C4 C5 C6 C1 . . . . 0.5(11) ?
C4 C5 C6 C7 . . . . -178.7(8) ?
C5 C6 C7 C8 . . . . 179.3(7) ?
C6 C1 C2 C3 . . . . 0.0(12) ?
C6 C7 C8 C9 . . . . 1.6(12) ?
C7 C8 C9 N1 . . . . -1.1(12) ?
C9 N1 C1 C2 . . . . -177.7(7) ?
C9 N1 C1 C6 . . . . 2.8(10) ?
C10 N2 C18 C17 . . . . -2.7(11) ?
C10 C11 C12 C13 . . . . 1.4(12) ?
C10 C15 C16 C17 . . . . -0.7(11) ?
C11 C10 C15 C14 . . . . 0.1(11) ?
C11 C10 C15 C16 . . . . 180.0(7) ?
C11 C12 C13 C14 . . . . -1.2(14) ?
C12 C13 C14 C15 . . . . 0.4(14) ?
C13 C14 C15 C10 . . . . 0.1(13) ?
C13 C14 C15 C16 . . . . -179.7(8) ?
C14 C15 C16 C17 . . . . 179.1(8) ?
C15 C10 C11 C12 . . . . -0.9(11) ?
C15 C16 C17 C18 . . . . 1.0(12) ?
C16 C17 C18 N2 . . . . 0.7(13) ?
C18 N2 C10 C11 . . . . -178.3(7) ?
C18 N2 C10 C15 . . . . 2.9(10) ?

_cod_database_fobs_code 2244111
